data_1550611
loop_
_publ_author_name
'Sharma, Mahendra Kumar'
'Sinhababu, Soumen'
'Mahawar, Pritam'
'Mukherjee, Goutam'
'Pandey, Bhawana'
'Rajaraman, Gopalan'
'Selvarajan, Nagendran'

_publ_section_title
;
 Donor-Acceptor-Stabilized Germanium Analogues of Acid Chloride, Ester,
 and Acyl Pyrrole Compounds: Synthesis and Reactivity
;
_journal_name_full 'Chemical Science'
_journal_paper_doi 10.1039/C8SC05380D
_journal_year 2019
_chemical_formula_moiety 'C51 H38 B F15 Ge N2 O2 Si'
_chemical_formula_sum 'C51 H38 B F15 Ge N2 O2 Si'
_chemical_formula_weight 1107.35
_chemical_name_systematic
; 
 ? 
;
_space_group_IT_number 2
_symmetry_cell_setting triclinic
_symmetry_space_group_name_Hall '-P 1'
_symmetry_space_group_name_H-M 'P -1'
_atom_sites_solution_hydrogens geom
_atom_sites_solution_primary direct
_atom_sites_solution_secondary difmap
_audit_creation_method SHELXL-97
_audit_update_record
;
2018-06-22 deposited with the CCDC.    2019-02-18 downloaded from the CCDC.
;
_cell_angle_alpha 82.564(2)
_cell_angle_beta 69.443(2)
_cell_angle_gamma 69.8390(10)
_cell_formula_units_Z 2
_cell_length_a 11.6250(11)
_cell_length_b 15.0956(14)
_cell_length_c 15.2052(14)
_cell_measurement_reflns_used 7391
_cell_measurement_temperature 100(2)
_cell_measurement_theta_max 25.05
_cell_measurement_theta_min 2.794
_cell_volume 2345.2(4)
_computing_cell_refinement 'Bruker SMART'
_computing_data_collection 'Bruker SMART'
_computing_data_reduction 'Bruker SAINT'
_computing_molecular_graphics 'Bruker SHELXTL'
_computing_publication_material 'Bruker SHELXTL'
_computing_structure_refinement 'SHELXL-97 (Sheldrick, 1997)'
_computing_structure_solution 'SHELXS-97 (Sheldrick, 1990)'
_diffrn_ambient_temperature 100(2)
_diffrn_measured_fraction_theta_full 0.981
_diffrn_measured_fraction_theta_max 0.981
_diffrn_measurement_device_type 'CCD area detector'
_diffrn_measurement_method 'phi and omega scans'
_diffrn_radiation_monochromator graphite
_diffrn_radiation_source 'fine-focus sealed tube'
_diffrn_radiation_type MoK\a
_diffrn_radiation_wavelength 0.71073
_diffrn_reflns_av_R_equivalents 0.0168
_diffrn_reflns_av_sigmaI/netI 0.0336
_diffrn_reflns_limit_h_max 13
_diffrn_reflns_limit_h_min -13
_diffrn_reflns_limit_k_max 17
_diffrn_reflns_limit_k_min -17
_diffrn_reflns_limit_l_max 9
_diffrn_reflns_limit_l_min -18
_diffrn_reflns_number 12248
_diffrn_reflns_theta_full 25.00
_diffrn_reflns_theta_max 25.00
_diffrn_reflns_theta_min 1.43
_exptl_absorpt_coefficient_mu 0.783
_exptl_absorpt_correction_T_max 0.743
_exptl_absorpt_correction_T_min 0.726
_exptl_absorpt_correction_type multi-scan
_exptl_absorpt_process_details '(SADABS; Bruker, 2000)'
_exptl_crystal_colour yellow
_exptl_crystal_density_diffrn 1.568
_exptl_crystal_density_method 'not measured'
_exptl_crystal_description block
_exptl_crystal_F_000 1120.0
_exptl_crystal_size_max 0.421
_exptl_crystal_size_mid 0.403
_exptl_crystal_size_min 0.380
_refine_diff_density_max 0.653
_refine_diff_density_min -0.512
_refine_diff_density_rms 0.154
_refine_ls_extinction_method none
_refine_ls_goodness_of_fit_ref 1.189
_refine_ls_hydrogen_treatment mixed
_refine_ls_matrix_type full
_refine_ls_number_parameters 662
_refine_ls_number_reflns 8104
_refine_ls_number_restraints 0
_refine_ls_restrained_S_all 1.189
_refine_ls_R_factor_all 0.0389
_refine_ls_R_factor_gt 0.0332
_refine_ls_shift/su_max 0.000
_refine_ls_shift/su_mean 0.000
_refine_ls_structure_factor_coef Fsqd
_refine_ls_weighting_details 'calc w=1/[\s^2^(Fo^2^)+(0.0715P)^2^+0.4154P] where P=(Fo^2^+2Fc^2^)/3'
_refine_ls_weighting_scheme calc
_refine_ls_wR_factor_gt 0.0969
_refine_ls_wR_factor_ref 0.1169
_reflns_number_gt 7387
_reflns_number_total 8104
_reflns_threshold_expression >2sigma(I)
_cod_data_source_file c8sc05380d2.cif
_cod_data_source_block Compound_12__msh300m
_cod_database_code 1550611

loop_
_symmetry_equiv_pos_as_xyz
'x, y, z'
'-x, -y, -z'

loop_
_atom_site_label
_atom_site_type_symbol
_atom_site_fract_x
_atom_site_fract_y
_atom_site_fract_z
_atom_site_U_iso_or_equiv
_atom_site_adp_type
_atom_site_occupancy
_atom_site_symmetry_multiplicity
_atom_site_calc_flag
_atom_site_refinement_flags
Ge1 Ge 0.29201(2) 0.259912(16) 0.220311(16) 0.01212(10) Uani 1 1 d .
Si1 Si 0.15815(6) 0.23097(4) 0.44171(5) 0.01435(15) Uani 1 1 d .
O1 O 0.18953(16) 0.27648(11) 0.33462(11) 0.0165(4) Uani 1 1 d .
O2 O 0.44929(15) 0.20967(11) 0.21485(11) 0.0157(4) Uani 1 1 d .
B1 B 0.5718(3) 0.21744(19) 0.14210(19) 0.0149(5) Uani 1 1 d .
N2 N 0.24238(18) 0.19674(13) 0.15100(14) 0.0140(4) Uani 1 1 d .
N1 N 0.24491(19) 0.36552(13) 0.14813(14) 0.0141(4) Uani 1 1 d .
F1 F 0.61729(13) 0.14293(10) 0.31469(10) 0.0190(3) Uani 1 1 d .
F11 F 0.81644(13) 0.25022(10) 0.04599(10) 0.0206(3) Uani 1 1 d .
F4 F 0.95616(13) -0.08190(10) 0.02062(10) 0.0209(3) Uani 1 1 d .
F5 F 0.78604(13) 0.07583(10) -0.01189(10) 0.0197(3) Uani 1 1 d .
F15 F 0.42714(13) 0.36235(10) 0.30105(10) 0.0234(3) Uani 1 1 d .
F6 F 0.53109(13) 0.08598(10) 0.04133(10) 0.0203(3) Uani 1 1 d .
F10 F 0.56673(14) 0.39289(10) 0.01515(10) 0.0228(3) Uani 1 1 d .
F13 F 0.78202(15) 0.45975(11) 0.26273(11) 0.0279(4) Uani 1 1 d .
F2 F 0.78844(15) -0.01734(10) 0.34389(10) 0.0251(3) Uani 1 1 d .
F9 F 0.52543(16) 0.41589(11) -0.14812(11) 0.0313(4) Uani 1 1 d .
F7 F 0.49529(15) 0.11044(11) -0.12489(11) 0.0276(4) Uani 1 1 d .
F3 F 0.96018(15) -0.13318(10) 0.19784(11) 0.0262(3) Uani 1 1 d .
F14 F 0.53274(15) 0.46494(11) 0.35687(11) 0.0276(4) Uani 1 1 d .
F12 F 0.91907(14) 0.35632(10) 0.10373(11) 0.0271(4) Uani 1 1 d .
F8 F 0.49030(15) 0.27610(12) -0.22155(10) 0.0318(4) Uani 1 1 d .
C22 C 0.2241(2) 0.28146(17) 0.51139(17) 0.0165(5) Uani 1 1 d .
C39 C 0.7782(2) 0.05568(17) 0.07892(17) 0.0151(5) Uani 1 1 d .
C47 C 0.7428(2) 0.30193(16) 0.12432(17) 0.0160(5) Uani 1 1 d .
C1 C 0.2167(2) 0.34507(16) 0.07509(17) 0.0146(5) Uani 1 1 d .
C46 C 0.6183(2) 0.29761(16) 0.17234(17) 0.0147(5) Uani 1 1 d .
C35 C 0.6949(2) 0.08746(16) 0.23903(17) 0.0155(5) Uani 1 1 d .
C45 C 0.5508(2) 0.31925(17) -0.01565(18) 0.0184(5) Uani 1 1 d .
C51 C 0.5517(2) 0.35565(17) 0.24945(17) 0.0170(5) Uani 1 1 d .
C37 C 0.8721(2) -0.05292(16) 0.18283(19) 0.0186(5) Uani 1 1 d .
C40 C 0.5543(2) 0.23659(17) 0.03707(17) 0.0158(5) Uani 1 1 d .
C5 C 0.1753(2) 0.24369(18) -0.07620(18) 0.0213(5) Uani 1 1 d .
H5 H 0.1699 0.2012 -0.1125 0.026 Uiso 1 1 calc R
C9 C 0.2494(2) 0.09678(16) 0.17108(18) 0.0172(5) Uani 1 1 d .
H9A H 0.3193 0.0655 0.1965 0.021 Uiso 1 1 calc R
H9B H 0.2701 0.0660 0.1127 0.021 Uiso 1 1 calc R
C2 C 0.1888(2) 0.41379(17) 0.00831(18) 0.0196(5) Uani 1 1 d .
H2 H 0.1875 0.4730 0.0204 0.024 Uiso 1 1 calc R
C42 C 0.5140(2) 0.17939(18) -0.08965(18) 0.0203(5) Uani 1 1 d .
C4 C 0.1594(2) 0.33392(18) -0.11333(18) 0.0208(5) Uani 1 1 d .
H4 H 0.1452 0.3447 -0.1709 0.025 Uiso 1 1 calc R
C16 C -0.0226(2) 0.26487(17) 0.49196(18) 0.0181(5) Uani 1 1 d .
C50 C 0.6027(2) 0.41063(17) 0.28050(17) 0.0190(5) Uani 1 1 d .
C29 C 0.1620(2) 0.03744(17) 0.47055(18) 0.0196(5) Uani 1 1 d .
H29 H 0.0718 0.0611 0.4912 0.023 Uiso 1 1 calc R
C6 C 0.1979(2) 0.20688(17) 0.00612(18) 0.0188(5) Uani 1 1 d .
H6 H 0.2009 0.1442 0.0176 0.023 Uiso 1 1 calc R
C28 C 0.2337(2) 0.10020(17) 0.43963(17) 0.0174(5) Uani 1 1 d .
C43 C 0.5123(2) 0.2628(2) -0.13903(18) 0.0236(6) Uani 1 1 d .
C8 C 0.2532(2) 0.45858(16) 0.15811(17) 0.0158(5) Uani 1 1 d .
H8A H 0.2995 0.4795 0.0971 0.019 Uiso 1 1 calc R
H8B H 0.3031 0.4524 0.1993 0.019 Uiso 1 1 calc R
C49 C 0.7282(2) 0.40928(17) 0.23236(19) 0.0203(5) Uani 1 1 d .
C38 C 0.8690(2) -0.02651(16) 0.09367(18) 0.0169(5) Uani 1 1 d .
C24 C 0.2880(3) 0.40697(19) 0.54505(19) 0.0258(6) Uani 1 1 d .
H24 H 0.2966 0.4667 0.5314 0.031 Uiso 1 1 calc R
C30 C 0.2234(3) -0.05929(18) 0.47088(19) 0.0242(6) Uani 1 1 d .
H30 H 0.1743 -0.0999 0.4912 0.029 Uiso 1 1 calc R
C44 C 0.5303(2) 0.33344(19) -0.10176(18) 0.0228(6) Uani 1 1 d .
C13 C 0.1358(3) 0.63146(18) 0.1779(2) 0.0252(6) Uani 1 1 d .
H13A H 0.0536 0.6784 0.2057 0.038 Uiso 1 1 calc R
H13B H 0.1655 0.6421 0.1112 0.038 Uiso 1 1 calc R
H13C H 0.1978 0.6354 0.2042 0.038 Uiso 1 1 calc R
C41 C 0.5337(2) 0.16875(17) -0.00440(18) 0.0181(5) Uani 1 1 d .
C7 C 0.2173(2) 0.24759(16) 0.07635(17) 0.0148(5) Uani 1 1 d .
C48 C 0.7974(2) 0.35591(17) 0.15257(18) 0.0190(5) Uani 1 1 d .
C17 C -0.1020(3) 0.2984(2) 0.4372(2) 0.0292(6) Uani 1 1 d .
H17 H -0.0650 0.3053 0.3728 0.035 Uiso 1 1 calc R
C10 C 0.1207(2) 0.53387(16) 0.19752(18) 0.0185(5) Uani 1 1 d .
H10 H 0.0638 0.5291 0.1649 0.022 Uiso 1 1 calc R
C26 C 0.3119(3) 0.26580(19) 0.6383(2) 0.0268(6) Uani 1 1 d .
H26 H 0.3354 0.2306 0.6879 0.032 Uiso 1 1 calc R
C36 C 0.7845(2) 0.00494(17) 0.25634(18) 0.0183(5) Uani 1 1 d .
C27 C 0.2623(3) 0.22978(18) 0.58523(19) 0.0232(6) Uani 1 1 d .
H27 H 0.2544 0.1699 0.5992 0.028 Uiso 1 1 calc R
C23 C 0.2371(2) 0.37137(18) 0.49295(18) 0.0211(5) Uani 1 1 d .
H23 H 0.2110 0.4079 0.4449 0.025 Uiso 1 1 calc R
C34 C 0.6849(2) 0.11631(16) 0.15087(17) 0.0148(5) Uani 1 1 d .
C33 C 0.3685(3) 0.06199(19) 0.4099(2) 0.0267(6) Uani 1 1 d .
H33 H 0.4184 0.1021 0.3895 0.032 Uiso 1 1 calc R
C20 C -0.2144(3) 0.2768(2) 0.6284(2) 0.0392(8) Uani 1 1 d .
H20 H -0.2517 0.2686 0.6926 0.047 Uiso 1 1 calc R
C3 C 0.1626(3) 0.40967(18) -0.07299(18) 0.0225(6) Uani 1 1 d .
H3 H 0.1444 0.4666 -0.1054 0.027 Uiso 1 1 calc R
C15 C 0.1439(3) -0.02147(19) 0.2545(2) 0.0309(7) Uani 1 1 d .
H15A H 0.0673 -0.0309 0.3001 0.046 Uiso 1 1 calc R
H15B H 0.2165 -0.0510 0.2764 0.046 Uiso 1 1 calc R
H15C H 0.1604 -0.0490 0.1960 0.046 Uiso 1 1 calc R
C31 C 0.3569(3) -0.09546(19) 0.4412(2) 0.0302(6) Uani 1 1 d .
H31 H 0.3979 -0.1603 0.4420 0.036 Uiso 1 1 calc R
C25 C 0.3261(2) 0.35374(19) 0.6174(2) 0.0261(6) Uani 1 1 d .
H25 H 0.3612 0.3774 0.6517 0.031 Uiso 1 1 calc R
C21 C -0.0809(3) 0.2535(2) 0.5885(2) 0.0327(7) Uani 1 1 d .
H21 H -0.0291 0.2300 0.6264 0.039 Uiso 1 1 calc R
C11 C 0.1238(3) 0.08484(19) 0.2402(2) 0.0268(6) Uani 1 1 d .
H11 H 0.1098 0.1103 0.3005 0.032 Uiso 1 1 calc R
C19 C -0.2923(3) 0.31250(19) 0.5723(2) 0.0334(7) Uani 1 1 d .
H19 H -0.3821 0.3299 0.5990 0.040 Uiso 1 1 calc R
C18 C -0.2361(3) 0.3222(2) 0.4767(2) 0.0386(8) Uani 1 1 d .
H18 H -0.2879 0.3446 0.4387 0.046 Uiso 1 1 calc R
C32 C 0.4296(3) -0.03470(19) 0.4102(2) 0.0348(7) Uani 1 1 d .
H32 H 0.5197 -0.0589 0.3895 0.042 Uiso 1 1 calc R
C14 C 0.0050(3) 0.1361(2) 0.2124(2) 0.0347(7) Uani 1 1 d .
H14A H -0.0011 0.2013 0.1999 0.052 Uiso 1 1 calc R
H14B H -0.0709 0.1316 0.2626 0.052 Uiso 1 1 calc R
H14C H 0.0115 0.1081 0.1569 0.052 Uiso 1 1 calc R
C12 C 0.0576(3) 0.5199(2) 0.3020(2) 0.0361(7) Uani 1 1 d .
H12A H 0.1110 0.5258 0.3354 0.054 Uiso 1 1 calc R
H12B H 0.0484 0.4583 0.3130 0.054 Uiso 1 1 calc R
H12C H -0.0264 0.5669 0.3235 0.054 Uiso 1 1 calc R

loop_
_atom_site_aniso_label
_atom_site_aniso_U_11
_atom_site_aniso_U_22
_atom_site_aniso_U_33
_atom_site_aniso_U_23
_atom_site_aniso_U_13
_atom_site_aniso_U_12
Ge1 0.01108(15) 0.01226(15) 0.01308(15) 0.00009(10) -0.00389(11) -0.00399(10)
Si1 0.0140(3) 0.0153(3) 0.0134(3) -0.0005(3) -0.0033(3) -0.0054(3)
O1 0.0149(8) 0.0172(8) 0.0147(9) 0.0000(7) -0.0030(7) -0.0037(7)
O2 0.0123(8) 0.0195(8) 0.0149(8) 0.0027(7) -0.0041(7) -0.0059(7)
B1 0.0105(13) 0.0183(13) 0.0131(13) -0.0005(11) -0.0015(11) -0.0037(11)
N2 0.0134(10) 0.0135(10) 0.0157(10) -0.0003(8) -0.0051(8) -0.0047(8)
N1 0.0139(10) 0.0125(10) 0.0158(10) -0.0002(8) -0.0051(8) -0.0041(8)
F1 0.0189(7) 0.0226(7) 0.0144(7) -0.0014(6) -0.0050(6) -0.0055(6)
F11 0.0173(7) 0.0192(7) 0.0206(8) -0.0050(6) 0.0015(6) -0.0064(6)
F4 0.0165(7) 0.0177(7) 0.0264(8) -0.0066(6) -0.0051(6) -0.0025(6)
F5 0.0178(7) 0.0248(8) 0.0138(7) -0.0012(6) -0.0047(6) -0.0037(6)
F15 0.0138(7) 0.0306(8) 0.0223(8) -0.0072(6) 0.0000(6) -0.0067(6)
F6 0.0214(8) 0.0203(7) 0.0213(8) 0.0001(6) -0.0083(6) -0.0081(6)
F10 0.0264(8) 0.0197(7) 0.0244(8) 0.0052(6) -0.0107(7) -0.0095(6)
F13 0.0315(9) 0.0283(8) 0.0314(9) -0.0050(7) -0.0099(7) -0.0173(7)
F2 0.0354(9) 0.0241(8) 0.0203(8) 0.0070(6) -0.0169(7) -0.0096(7)
F9 0.0329(9) 0.0349(9) 0.0273(9) 0.0178(7) -0.0153(7) -0.0133(7)
F7 0.0260(8) 0.0350(9) 0.0245(8) -0.0089(7) -0.0112(7) -0.0070(7)
F3 0.0298(8) 0.0135(7) 0.0358(9) 0.0021(6) -0.0184(7) -0.0006(6)
F14 0.0294(9) 0.0287(8) 0.0225(8) -0.0107(7) -0.0026(7) -0.0090(7)
F12 0.0163(8) 0.0257(8) 0.0374(9) -0.0046(7) -0.0003(7) -0.0115(6)
F8 0.0272(9) 0.0539(11) 0.0151(8) 0.0064(7) -0.0115(7) -0.0121(8)
C22 0.0134(12) 0.0169(12) 0.0166(12) -0.0049(10) -0.0013(10) -0.0037(9)
C39 0.0144(12) 0.0187(12) 0.0151(12) 0.0011(10) -0.0057(10) -0.0086(10)
C47 0.0155(12) 0.0131(11) 0.0151(12) 0.0005(9) -0.0029(10) -0.0019(9)
C1 0.0079(11) 0.0168(12) 0.0163(12) -0.0023(10) -0.0012(9) -0.0027(9)
C46 0.0129(12) 0.0139(11) 0.0153(12) 0.0029(9) -0.0056(10) -0.0023(9)
C35 0.0143(12) 0.0158(12) 0.0180(12) -0.0007(10) -0.0041(10) -0.0079(9)
C45 0.0125(12) 0.0224(13) 0.0195(13) 0.0004(10) -0.0047(10) -0.0056(10)
C51 0.0121(12) 0.0182(12) 0.0169(12) 0.0021(10) -0.0030(10) -0.0028(9)
C37 0.0180(12) 0.0117(11) 0.0308(14) 0.0025(10) -0.0143(11) -0.0048(10)
C40 0.0084(11) 0.0201(12) 0.0157(12) 0.0001(10) -0.0026(9) -0.0021(9)
C5 0.0234(13) 0.0253(14) 0.0190(13) -0.0036(11) -0.0067(11) -0.0115(11)
C9 0.0226(13) 0.0130(11) 0.0203(13) 0.0017(10) -0.0106(11) -0.0081(10)
C2 0.0221(13) 0.0152(12) 0.0207(13) 0.0002(10) -0.0080(11) -0.0041(10)
C42 0.0126(12) 0.0295(14) 0.0172(13) -0.0061(11) -0.0030(10) -0.0048(10)
C4 0.0192(13) 0.0276(14) 0.0162(13) -0.0001(11) -0.0076(11) -0.0065(11)
C16 0.0181(13) 0.0145(12) 0.0200(13) -0.0044(10) -0.0012(10) -0.0066(10)
C50 0.0211(13) 0.0173(12) 0.0162(12) -0.0024(10) -0.0056(10) -0.0030(10)
C29 0.0205(13) 0.0220(13) 0.0195(13) 0.0014(10) -0.0096(11) -0.0083(10)
C6 0.0207(13) 0.0177(12) 0.0211(13) 0.0014(10) -0.0076(11) -0.0098(10)
C28 0.0224(13) 0.0189(12) 0.0125(12) -0.0002(10) -0.0065(10) -0.0079(10)
C43 0.0154(13) 0.0398(16) 0.0130(12) 0.0015(11) -0.0067(10) -0.0045(11)
C8 0.0179(12) 0.0127(11) 0.0182(12) 0.0006(10) -0.0064(10) -0.0063(10)
C49 0.0244(14) 0.0163(12) 0.0246(14) 0.0012(10) -0.0105(11) -0.0098(10)
C38 0.0140(12) 0.0153(12) 0.0212(13) -0.0042(10) -0.0034(10) -0.0052(9)
C24 0.0241(14) 0.0230(13) 0.0277(15) -0.0105(12) 0.0026(12) -0.0124(11)
C30 0.0306(15) 0.0199(13) 0.0294(15) 0.0053(11) -0.0151(12) -0.0136(11)
C44 0.0165(13) 0.0280(14) 0.0199(13) 0.0095(11) -0.0055(11) -0.0062(11)
C13 0.0298(15) 0.0162(13) 0.0274(15) -0.0024(11) -0.0079(12) -0.0055(11)
C41 0.0120(12) 0.0209(12) 0.0185(12) 0.0008(10) -0.0040(10) -0.0034(10)
C7 0.0075(11) 0.0172(12) 0.0173(12) -0.0003(10) -0.0017(9) -0.0036(9)
C48 0.0137(12) 0.0174(12) 0.0233(13) 0.0025(10) -0.0028(10) -0.0061(10)
C17 0.0198(14) 0.0340(16) 0.0299(15) 0.0132(13) -0.0069(12) -0.0099(12)
C10 0.0187(13) 0.0140(12) 0.0231(13) -0.0007(10) -0.0086(11) -0.0035(10)
C26 0.0272(15) 0.0266(14) 0.0259(14) -0.0071(12) -0.0136(12) -0.0002(12)
C36 0.0231(13) 0.0190(12) 0.0198(13) 0.0062(10) -0.0128(11) -0.0116(10)
C27 0.0258(14) 0.0192(13) 0.0258(14) -0.0009(11) -0.0105(12) -0.0062(11)
C23 0.0222(13) 0.0213(13) 0.0165(13) -0.0012(10) -0.0009(11) -0.0083(11)
C34 0.0130(11) 0.0161(12) 0.0175(12) 0.0009(10) -0.0056(10) -0.0073(9)
C33 0.0208(14) 0.0195(13) 0.0358(16) -0.0018(12) -0.0029(12) -0.0079(11)
C20 0.0277(16) 0.061(2) 0.0288(16) -0.0206(16) 0.0068(13) -0.0238(15)
C3 0.0253(14) 0.0197(13) 0.0219(14) 0.0042(11) -0.0110(11) -0.0049(11)
C15 0.0432(18) 0.0258(15) 0.0306(16) 0.0073(12) -0.0131(14) -0.0209(13)
C31 0.0308(16) 0.0168(13) 0.0414(17) -0.0015(12) -0.0126(14) -0.0045(11)
C25 0.0167(13) 0.0316(15) 0.0302(15) -0.0161(12) -0.0057(11) -0.0043(11)
C21 0.0256(15) 0.0540(19) 0.0236(15) -0.0096(14) -0.0033(12) -0.0206(14)
C11 0.0300(15) 0.0241(14) 0.0303(15) 0.0072(12) -0.0110(13) -0.0151(12)
C19 0.0154(13) 0.0239(14) 0.053(2) -0.0095(14) 0.0021(13) -0.0070(11)
C18 0.0219(15) 0.0357(17) 0.055(2) 0.0190(15) -0.0155(15) -0.0093(13)
C32 0.0204(14) 0.0208(14) 0.057(2) -0.0021(14) -0.0069(14) -0.0037(11)
C14 0.0312(16) 0.0423(17) 0.0374(17) 0.0069(14) -0.0125(14) -0.0215(14)
C12 0.0335(17) 0.0211(14) 0.0321(17) 0.0030(12) 0.0050(13) -0.0001(12)

loop_
_atom_type_symbol
_atom_type_description
_atom_type_scat_dispersion_real
_atom_type_scat_dispersion_imag
_atom_type_scat_source
C C 0.0033 0.0016 'International Tables Vol C Tables 4.2.6.8 and 6.1.1.4'
H H 0.0000 0.0000 'International Tables Vol C Tables 4.2.6.8 and 6.1.1.4'
B B 0.0013 0.0007 'International Tables Vol C Tables 4.2.6.8 and 6.1.1.4'
N N 0.0061 0.0033 'International Tables Vol C Tables 4.2.6.8 and 6.1.1.4'
O O 0.0106 0.0060 'International Tables Vol C Tables 4.2.6.8 and 6.1.1.4'
F F 0.0171 0.0103 'International Tables Vol C Tables 4.2.6.8 and 6.1.1.4'
Si Si 0.0817 0.0704 'International Tables Vol C Tables 4.2.6.8 and 6.1.1.4'
Ge Ge 0.1547 1.8001 'International Tables Vol C Tables 4.2.6.8 and 6.1.1.4'

loop_
_geom_angle_atom_site_label_1
_geom_angle_atom_site_label_2
_geom_angle_atom_site_label_3
_geom_angle
O2 Ge1 O1 111.43(8)
O2 Ge1 N1 120.05(8)
O1 Ge1 N1 110.46(8)
O2 Ge1 N2 113.29(8)
O1 Ge1 N2 112.20(8)
N1 Ge1 N2 87.34(8)
O1 Si1 C28 111.32(10)
O1 Si1 C22 109.25(10)
C28 Si1 C22 108.66(11)
O1 Si1 C16 105.67(10)
C28 Si1 C16 110.75(11)
C22 Si1 C16 111.18(11)
Si1 O1 Ge1 145.51(11)
B1 O2 Ge1 130.94(15)
O2 B1 C46 110.63(19)
O2 B1 C40 110.25(19)
C46 B1 C40 113.5(2)
O2 B1 C34 104.58(19)
C46 B1 C34 103.56(18)
C40 B1 C34 113.77(19)
C7 N2 C9 125.8(2)
C7 N2 Ge1 112.37(15)
C9 N2 Ge1 121.25(15)
C1 N1 C8 122.18(19)
C1 N1 Ge1 111.94(15)
C8 N1 Ge1 125.37(16)
C27 C22 C23 117.4(2)
C27 C22 Si1 120.39(19)
C23 C22 Si1 122.22(19)
F5 C39 C38 115.2(2)
F5 C39 C34 121.1(2)
C38 C39 C34 123.7(2)
F11 C47 C48 116.9(2)
F11 C47 C46 119.5(2)
C48 C47 C46 123.6(2)
N1 C1 C2 120.7(2)
N1 C1 C7 113.7(2)
C2 C1 C7 125.6(2)
C51 C46 C47 113.9(2)
C51 C46 B1 126.4(2)
C47 C46 B1 119.2(2)
F1 C35 C36 115.6(2)
F1 C35 C34 120.1(2)
C36 C35 C34 124.2(2)
F10 C45 C44 115.1(2)
F10 C45 C40 121.1(2)
C44 C45 C40 123.8(2)
F15 C51 C50 114.8(2)
F15 C51 C46 120.8(2)
C50 C51 C46 124.4(2)
F3 C37 C38 120.6(2)
F3 C37 C36 120.7(2)
C38 C37 C36 118.7(2)
C45 C40 C41 113.4(2)
C45 C40 B1 125.9(2)
C41 C40 B1 120.6(2)
C6 C5 C4 130.1(2)
C6 C5 H5 114.9
C4 C5 H5 114.9
N2 C9 C11 113.2(2)
N2 C9 H9A 108.9
C11 C9 H9A 108.9
N2 C9 H9B 108.9
C11 C9 H9B 108.9
H9A C9 H9B 107.7
C3 C2 C1 131.5(2)
C3 C2 H2 114.2
C1 C2 H2 114.2
F7 C42 C41 121.1(2)
F7 C42 C43 119.7(2)
C41 C42 C43 119.2(2)
C5 C4 C3 126.1(2)
C5 C4 H4 116.9
C3 C4 H4 116.9
C17 C16 C21 118.0(2)
C17 C16 Si1 122.7(2)
C21 C16 Si1 119.2(2)
F14 C50 C49 119.5(2)
F14 C50 C51 121.3(2)
C49 C50 C51 119.1(2)
C30 C29 C28 121.1(2)
C30 C29 H29 119.5
C28 C29 H29 119.5
C5 C6 C7 131.4(2)
C5 C6 H6 114.3
C7 C6 H6 114.3
C33 C28 C29 117.7(2)
C33 C28 Si1 118.79(19)
C29 C28 Si1 123.49(19)
F8 C43 C42 120.6(2)
F8 C43 C44 120.2(2)
C42 C43 C44 119.2(2)
N1 C8 C10 113.56(19)
N1 C8 H8A 108.9
C10 C8 H8A 108.9
N1 C8 H8B 108.9
C10 C8 H8B 108.9
H8A C8 H8B 107.7
F13 C49 C48 120.4(2)
F13 C49 C50 120.5(2)
C48 C49 C50 119.1(2)
F4 C38 C37 119.3(2)
F4 C38 C39 120.4(2)
C37 C38 C39 120.3(2)
C25 C24 C23 120.1(2)
C25 C24 H24 119.9
C23 C24 H24 119.9
C31 C30 C29 120.2(2)
C31 C30 H30 119.9
C29 C30 H30 119.9
F9 C44 C43 119.7(2)
F9 C44 C45 120.7(2)
C43 C44 C45 119.6(2)
C10 C13 H13A 109.5
C10 C13 H13B 109.5
H13A C13 H13B 109.5
C10 C13 H13C 109.5
H13A C13 H13C 109.5
H13B C13 H13C 109.5
F6 C41 C42 116.1(2)
F6 C41 C40 119.2(2)
C42 C41 C40 124.8(2)
N2 C7 C6 121.3(2)
N2 C7 C1 113.6(2)
C6 C7 C1 125.1(2)
F12 C48 C49 119.3(2)
F12 C48 C47 120.9(2)
C49 C48 C47 119.8(2)
C16 C17 C18 121.3(3)
C16 C17 H17 119.4
C18 C17 H17 119.4
C12 C10 C13 110.6(2)
C12 C10 C8 112.0(2)
C13 C10 C8 109.6(2)
C12 C10 H10 108.2
C13 C10 H10 108.2
C8 C10 H10 108.2
C25 C26 C27 119.8(3)
C25 C26 H26 120.1
C27 C26 H26 120.1
F2 C36 C37 120.0(2)
F2 C36 C35 120.4(2)
C37 C36 C35 119.6(2)
C26 C27 C22 121.6(2)
C26 C27 H27 119.2
C22 C27 H27 119.2
C24 C23 C22 121.2(2)
C24 C23 H23 119.4
C22 C23 H23 119.4
C35 C34 C39 113.5(2)
C35 C34 B1 118.2(2)
C39 C34 B1 128.2(2)
C32 C33 C28 121.2(2)
C32 C33 H33 119.4
C28 C33 H33 119.4
C21 C20 C19 119.8(3)
C21 C20 H20 120.1
C19 C20 H20 120.1
C4 C3 C2 130.0(2)
C4 C3 H3 115.0
C2 C3 H3 115.0
C11 C15 H15A 109.5
C11 C15 H15B 109.5
H15A C15 H15B 109.5
C11 C15 H15C 109.5
H15A C15 H15C 109.5
H15B C15 H15C 109.5
C30 C31 C32 119.6(2)
C30 C31 H31 120.2
C32 C31 H31 120.2
C26 C25 C24 119.9(2)
C26 C25 H25 120.0
C24 C25 H25 120.0
C20 C21 C16 121.1(3)
C20 C21 H21 119.5
C16 C21 H21 119.5
C14 C11 C9 114.5(2)
C14 C11 C15 111.8(2)
C9 C11 C15 107.9(2)
C14 C11 H11 107.4
C9 C11 H11 107.4
C15 C11 H11 107.4
C18 C19 C20 119.8(3)
C18 C19 H19 120.1
C20 C19 H19 120.1
C19 C18 C17 119.9(3)
C19 C18 H18 120.0
C17 C18 H18 120.0
C33 C32 C31 120.2(3)
C33 C32 H32 119.9
C31 C32 H32 119.9
C11 C14 H14A 109.5
C11 C14 H14B 109.5
H14A C14 H14B 109.5
C11 C14 H14C 109.5
H14A C14 H14C 109.5
H14B C14 H14C 109.5
C10 C12 H12A 109.5
C10 C12 H12B 109.5
H12A C12 H12B 109.5
C10 C12 H12C 109.5
H12A C12 H12C 109.5
H12B C12 H12C 109.5

loop_
_geom_bond_atom_site_label_1
_geom_bond_atom_site_label_2
_geom_bond_distance
Ge1 O2 1.6967(16)
Ge1 O1 1.7193(16)
Ge1 N1 1.8476(19)
Ge1 N2 1.8492(19)
Si1 O1 1.6499(17)
Si1 C28 1.863(2)
Si1 C22 1.864(2)
Si1 C16 1.869(3)
O2 B1 1.497(3)
B1 C46 1.654(3)
B1 C40 1.656(4)
B1 C34 1.662(3)
N2 C7 1.347(3)
N2 C9 1.480(3)
N1 C1 1.360(3)
N1 C8 1.471(3)
F1 C35 1.356(3)
F11 C47 1.351(3)
F4 C38 1.351(3)
F5 C39 1.353(3)
F15 C51 1.358(3)
F6 C41 1.353(3)
F10 C45 1.351(3)
F13 C49 1.345(3)
F2 C36 1.343(3)
F9 C44 1.342(3)
F7 C42 1.342(3)
F3 C37 1.344(3)
F14 C50 1.344(3)
F12 C48 1.349(3)
F8 C43 1.343(3)
C22 C27 1.397(4)
C22 C23 1.398(3)
C39 C38 1.377(3)
C39 C34 1.397(3)
C47 C48 1.376(4)
C47 C46 1.394(3)
C1 C2 1.393(3)
C1 C7 1.467(3)
C46 C51 1.379(3)
C35 C36 1.385(3)
C35 C34 1.387(3)
C45 C44 1.389(4)
C45 C40 1.389(3)
C51 C50 1.379(4)
C37 C38 1.372(4)
C37 C36 1.375(4)
C40 C41 1.395(4)
C5 C6 1.377(4)
C5 C4 1.382(4)
C5 H5 0.9300
C9 C11 1.524(4)
C9 H9A 0.9700
C9 H9B 0.9700
C2 C3 1.386(4)
C2 H2 0.9300
C42 C41 1.374(4)
C42 C43 1.377(4)
C4 C3 1.383(4)
C4 H4 0.9300
C16 C17 1.382(4)
C16 C21 1.400(4)
C50 C49 1.377(4)
C29 C30 1.387(4)
C29 C28 1.402(3)
C29 H29 0.9300
C6 C7 1.416(3)
C6 H6 0.9300
C28 C33 1.393(4)
C43 C44 1.378(4)
C8 C10 1.531(3)
C8 H8A 0.9700
C8 H8B 0.9700
C49 C48 1.374(4)
C24 C25 1.385(4)
C24 C23 1.388(4)
C24 H24 0.9300
C30 C31 1.377(4)
C30 H30 0.9300
C13 C10 1.522(3)
C13 H13A 0.9600
C13 H13B 0.9600
C13 H13C 0.9600
C17 C18 1.390(4)
C17 H17 0.9300
C10 C12 1.518(4)
C10 H10 0.9800
C26 C25 1.377(4)
C26 C27 1.392(4)
C26 H26 0.9300
C27 H27 0.9300
C23 H23 0.9300
C33 C32 1.386(4)
C33 H33 0.9300
C20 C21 1.385(4)
C20 C19 1.387(5)
C20 H20 0.9300
C3 H3 0.9300
C15 C11 1.538(4)
C15 H15A 0.9600
C15 H15B 0.9600
C15 H15C 0.9600
C31 C32 1.386(4)
C31 H31 0.9300
C25 H25 0.9300
C21 H21 0.9300
C11 C14 1.507(4)
C11 H11 0.9800
C19 C18 1.381(5)
C19 H19 0.9300
C18 H18 0.9300
C32 H32 0.9300
C14 H14A 0.9600
C14 H14B 0.9600
C14 H14C 0.9600
C12 H12A 0.9600
C12 H12B 0.9600
C12 H12C 0.9600

loop_
_geom_torsion_atom_site_label_1
_geom_torsion_atom_site_label_2
_geom_torsion_atom_site_label_3
_geom_torsion_atom_site_label_4
_geom_torsion
C28 Si1 O1 Ge1 -22.2(2)
C22 Si1 O1 Ge1 97.8(2)
C16 Si1 O1 Ge1 -142.52(18)
O2 Ge1 O1 Si1 -40.2(2)
N1 Ge1 O1 Si1 -176.26(18)
N2 Ge1 O1 Si1 88.1(2)
O1 Ge1 O2 B1 -150.59(19)
N1 Ge1 O2 B1 -19.2(2)
N2 Ge1 O2 B1 81.8(2)
Ge1 O2 B1 C46 96.5(2)
Ge1 O2 B1 C40 -29.9(3)
Ge1 O2 B1 C34 -152.56(15)
O2 Ge1 N2 C7 -112.20(16)
O1 Ge1 N2 C7 120.56(16)
N1 Ge1 N2 C7 9.52(16)
O2 Ge1 N2 C9 59.84(19)
O1 Ge1 N2 C9 -67.40(18)
N1 Ge1 N2 C9 -178.44(18)
O2 Ge1 N1 C1 106.99(16)
O1 Ge1 N1 C1 -121.23(15)
N2 Ge1 N1 C1 -8.50(16)
O2 Ge1 N1 C8 -64.9(2)
O1 Ge1 N1 C8 66.84(19)
N2 Ge1 N1 C8 179.57(19)
O1 Si1 C22 C27 -152.0(2)
C28 Si1 C22 C27 -30.3(2)
C16 Si1 C22 C27 91.8(2)
O1 Si1 C22 C23 28.3(2)
C28 Si1 C22 C23 149.9(2)
C16 Si1 C22 C23 -87.9(2)
C8 N1 C1 C2 -2.8(3)
Ge1 N1 C1 C2 -175.03(18)
C8 N1 C1 C7 178.06(19)
Ge1 N1 C1 C7 5.8(2)
F11 C47 C46 C51 -178.2(2)
C48 C47 C46 C51 2.5(3)
F11 C47 C46 B1 9.3(3)
C48 C47 C46 B1 -170.0(2)
O2 B1 C46 C51 -4.4(3)
C40 B1 C46 C51 120.1(2)
C34 B1 C46 C51 -116.0(2)
O2 B1 C46 C47 167.0(2)
C40 B1 C46 C47 -68.4(3)
C34 B1 C46 C47 55.5(3)
C47 C46 C51 F15 177.1(2)
B1 C46 C51 F15 -11.0(4)
C47 C46 C51 C50 -2.7(4)
B1 C46 C51 C50 169.1(2)
F10 C45 C40 C41 178.8(2)
C44 C45 C40 C41 -0.7(3)
F10 C45 C40 B1 2.4(4)
C44 C45 C40 B1 -177.1(2)
O2 B1 C40 C45 111.8(3)
C46 B1 C40 C45 -12.9(3)
C34 B1 C40 C45 -131.1(2)
O2 B1 C40 C41 -64.4(3)
C46 B1 C40 C41 170.9(2)
C34 B1 C40 C41 52.8(3)
C7 N2 C9 C11 -97.3(3)
Ge1 N2 C9 C11 91.8(2)
N1 C1 C2 C3 177.1(3)
C7 C1 C2 C3 -3.9(4)
C6 C5 C4 C3 -0.3(5)
O1 Si1 C16 C17 15.0(2)
C28 Si1 C16 C17 -105.7(2)
C22 Si1 C16 C17 133.4(2)
O1 Si1 C16 C21 -166.9(2)
C28 Si1 C16 C21 72.4(2)
C22 Si1 C16 C21 -48.5(2)
F15 C51 C50 F14 0.8(3)
C46 C51 C50 F14 -179.3(2)
F15 C51 C50 C49 -179.5(2)
C46 C51 C50 C49 0.3(4)
C4 C5 C6 C7 -3.0(5)
C30 C29 C28 C33 -0.4(4)
C30 C29 C28 Si1 -177.4(2)
O1 Si1 C28 C33 66.8(2)
C22 Si1 C28 C33 -53.6(2)
C16 Si1 C28 C33 -176.0(2)
O1 Si1 C28 C29 -116.2(2)
C22 Si1 C28 C29 123.4(2)
C16 Si1 C28 C29 1.0(2)
F7 C42 C43 F8 0.9(4)
C41 C42 C43 F8 -178.4(2)
F7 C42 C43 C44 179.4(2)
C41 C42 C43 C44 0.1(4)
C1 N1 C8 C10 78.9(3)
Ge1 N1 C8 C10 -110.0(2)
F14 C50 C49 F13 1.9(4)
C51 C50 C49 F13 -177.8(2)
F14 C50 C49 C48 -177.9(2)
C51 C50 C49 C48 2.5(4)
F3 C37 C38 F4 -0.4(3)
C36 C37 C38 F4 178.8(2)
F3 C37 C38 C39 179.8(2)
C36 C37 C38 C39 -1.0(4)
F5 C39 C38 F4 -1.3(3)
C34 C39 C38 F4 179.8(2)
F5 C39 C38 C37 178.5(2)
C34 C39 C38 C37 -0.3(4)
C28 C29 C30 C31 0.4(4)
F8 C43 C44 F9 0.2(4)
C42 C43 C44 F9 -178.3(2)
F8 C43 C44 C45 178.9(2)
C42 C43 C44 C45 0.4(4)
F10 C45 C44 F9 -0.9(3)
C40 C45 C44 F9 178.6(2)
F10 C45 C44 C43 -179.6(2)
C40 C45 C44 C43 -0.1(4)
F7 C42 C41 F6 -0.8(3)
C43 C42 C41 F6 178.4(2)
F7 C42 C41 C40 179.8(2)
C43 C42 C41 C40 -1.0(4)
C45 C40 C41 F6 -178.2(2)
B1 C40 C41 F6 -1.5(3)
C45 C40 C41 C42 1.2(3)
B1 C40 C41 C42 177.9(2)
C9 N2 C7 C6 -1.7(3)
Ge1 N2 C7 C6 169.91(17)
C9 N2 C7 C1 -180.0(2)
Ge1 N2 C7 C1 -8.4(2)
C5 C6 C7 N2 -177.8(3)
C5 C6 C7 C1 0.3(4)
N1 C1 C7 N2 1.7(3)
C2 C1 C7 N2 -177.4(2)
N1 C1 C7 C6 -176.5(2)
C2 C1 C7 C6 4.4(4)
F13 C49 C48 F12 -1.5(4)
C50 C49 C48 F12 178.2(2)
F13 C49 C48 C47 177.6(2)
C50 C49 C48 C47 -2.7(4)
F11 C47 C48 F12 -0.1(3)
C46 C47 C48 F12 179.2(2)
F11 C47 C48 C49 -179.2(2)
C46 C47 C48 C49 0.1(4)
C21 C16 C17 C18 1.3(4)
Si1 C16 C17 C18 179.4(2)
N1 C8 C10 C12 74.0(3)
N1 C8 C10 C13 -162.9(2)
F3 C37 C36 F2 1.7(4)
C38 C37 C36 F2 -177.5(2)
F3 C37 C36 C35 179.8(2)
C38 C37 C36 C35 0.6(4)
F1 C35 C36 F2 1.8(3)
C34 C35 C36 F2 179.4(2)
F1 C35 C36 C37 -176.3(2)
C34 C35 C36 C37 1.3(4)
C25 C26 C27 C22 -1.1(4)
C23 C22 C27 C26 -0.3(4)
Si1 C22 C27 C26 180.0(2)
C25 C24 C23 C22 -0.6(4)
C27 C22 C23 C24 1.1(4)
Si1 C22 C23 C24 -179.16(19)
F1 C35 C34 C39 175.0(2)
C36 C35 C34 C39 -2.5(3)
F1 C35 C34 B1 -2.6(3)
C36 C35 C34 B1 179.9(2)
F5 C39 C34 C35 -176.8(2)
C38 C39 C34 C35 2.0(3)
F5 C39 C34 B1 0.5(4)
C38 C39 C34 B1 179.3(2)
O2 B1 C34 C35 -50.9(3)
C46 B1 C34 C35 65.0(3)
C40 B1 C34 C35 -171.3(2)
O2 B1 C34 C39 131.9(2)
C46 B1 C34 C39 -112.2(3)
C40 B1 C34 C39 11.5(3)
C29 C28 C33 C32 0.5(4)
Si1 C28 C33 C32 177.7(2)
C5 C4 C3 C2 4.1(5)
C1 C2 C3 C4 -1.7(5)
C29 C30 C31 C32 -0.6(4)
C27 C26 C25 C24 1.6(4)
C23 C24 C25 C26 -0.8(4)
C19 C20 C21 C16 -0.3(5)
C17 C16 C21 C20 -1.2(4)
Si1 C16 C21 C20 -179.3(2)
N2 C9 C11 C14 54.6(3)
N2 C9 C11 C15 179.8(2)
C21 C20 C19 C18 1.7(5)
C20 C19 C18 C17 -1.6(5)
C16 C17 C18 C19 0.1(5)
C28 C33 C32 C31 -0.6(5)
C30 C31 C32 C33 0.7(5)
